data_4087081
loop_
_publ_author_name
'Koch, Alexander'
'Krieck, Sven'
'G\"orls, Helmar'
'Westerhausen, Matthias'

_publ_section_title
;
 Alkaline Earth Metal--Carbene Complexes with the Versatile Tridentate
 2,6-Bis(3-mesitylimidazol-2-ylidene)pyridine Ligand
;
_journal_issue 5
_journal_name_full Organometallics
_journal_page_first 994
_journal_paper_doi 10.1021/acs.organomet.6b00914
_journal_volume 36
_journal_year 2017
_chemical_formula_moiety 'C37 H45 I2 N5 O2 Sr, C4 H8 O'
_chemical_formula_sum 'C41 H53 I2 N5 O3 Sr'
_chemical_formula_weight 1005.30
_chemical_name_systematic
; 
 ? 
;
_space_group_IT_number 14
_symmetry_cell_setting monoclinic
_symmetry_space_group_name_Hall '-P 2yn'
_symmetry_space_group_name_H-M 'P 1 21/n 1'
_atom_sites_solution_hydrogens geom
_atom_sites_solution_primary direct
_atom_sites_solution_secondary difmap
_audit_creation_method SHELXL-97
_cell_angle_alpha 90
_cell_angle_beta 101.391(1)
_cell_angle_gamma 90
_cell_formula_units_Z 4
_cell_length_a 13.7801(4)
_cell_length_b 9.4247(3)
_cell_length_c 33.0995(9)
_cell_measurement_reflns_used 23647
_cell_measurement_temperature 133(2)
_cell_measurement_theta_max 27.10
_cell_measurement_theta_min 3.02
_cell_volume 4214.1(2)
_computing_cell_refinement DENZO
_computing_data_collection COLLECT
_computing_data_reduction DENZO
_computing_molecular_graphics SHELXTL/PC
_computing_publication_material SHELXL-97
_computing_structure_refinement 'SHELXL-97 (Sheldrick, 2008)'
_computing_structure_solution 'SHELXS-97 (Sheldrick, 2008)'
_diffrn_ambient_temperature 133(2)
_diffrn_measured_fraction_theta_full 0.981
_diffrn_measured_fraction_theta_max 0.981
_diffrn_measurement_device_type KappaCCD
_diffrn_measurement_method 'phi- + omega-scan'
_diffrn_radiation_monochromator graphite
_diffrn_radiation_source 'fine-focus sealed tube'
_diffrn_radiation_type MoK\a
_diffrn_radiation_wavelength 0.71073
_diffrn_reflns_av_R_equivalents 0.0470
_diffrn_reflns_av_sigmaI/netI 0.0393
_diffrn_reflns_limit_h_max 17
_diffrn_reflns_limit_h_min -17
_diffrn_reflns_limit_k_max 12
_diffrn_reflns_limit_k_min -11
_diffrn_reflns_limit_l_max 42
_diffrn_reflns_limit_l_min -42
_diffrn_reflns_number 23647
_diffrn_reflns_theta_full 27.10
_diffrn_reflns_theta_max 27.10
_diffrn_reflns_theta_min 3.02
_exptl_absorpt_coefficient_mu 2.787
_exptl_absorpt_correction_T_max 0.7456
_exptl_absorpt_correction_T_min 0.6339
_exptl_absorpt_correction_type multi-scan
_exptl_absorpt_process_details 'SADABS, Bruker-AXS, 2002'
_exptl_crystal_colour colourless
_exptl_crystal_density_diffrn 1.585
_exptl_crystal_density_method 'not measured'
_exptl_crystal_description prism
_exptl_crystal_F_000 2008
_exptl_crystal_size_max 0.110
_exptl_crystal_size_mid 0.092
_exptl_crystal_size_min 0.088
_refine_diff_density_max 0.559
_refine_diff_density_min -0.409
_refine_diff_density_rms 0.091
_refine_ls_extinction_method none
_refine_ls_goodness_of_fit_ref 1.111
_refine_ls_hydrogen_treatment constr
_refine_ls_matrix_type full
_refine_ls_number_parameters 475
_refine_ls_number_reflns 9124
_refine_ls_number_restraints 0
_refine_ls_restrained_S_all 1.111
_refine_ls_R_factor_all 0.0383
_refine_ls_R_factor_gt 0.0319
_refine_ls_shift/su_max 0.002
_refine_ls_shift/su_mean 0.000
_refine_ls_structure_factor_coef Fsqd
_refine_ls_weighting_details 'calc w=1/[\s^2^(Fo^2^)+(0.0092P)^2^+9.3852P] where P=(Fo^2^+2Fc^2^)/3'
_refine_ls_weighting_scheme calc
_refine_ls_wR_factor_gt 0.0685
_refine_ls_wR_factor_ref 0.0714
_reflns_number_gt 8214
_reflns_number_total 9124
_reflns_threshold_expression >2sigma(I)
_cod_data_source_file om6b00914_si_001.cif
_cod_data_source_block FO5930
_cod_depositor_comments 'Adding full bibliography for 4087076--4087082.cif.'
_cod_original_sg_symbol_H-M 'P 21/n'
_cod_database_code 4087081

loop_
_symmetry_equiv_pos_as_xyz
'x, y, z'
'-x+1/2, y+1/2, -z+1/2'
'-x, -y, -z'
'x-1/2, -y-1/2, z-1/2'

loop_
_atom_site_label
_atom_site_type_symbol
_atom_site_fract_x
_atom_site_fract_y
_atom_site_fract_z
_atom_site_U_iso_or_equiv
_atom_site_adp_type
_atom_site_occupancy
_atom_site_symmetry_multiplicity
_atom_site_calc_flag
_atom_site_refinement_flags
Sr1 Sr 0.64882(2) 0.65862(3) 0.380124(8) 0.01450(6) Uani 1 1 d .
I1 I 0.457579(15) 0.80659(2) 0.405103(6) 0.02200(6) Uani 1 1 d .
I2 I 0.853900(15) 0.51094(2) 0.358700(6) 0.02239(6) Uani 1 1 d .
O1 O 0.69592(18) 0.5556(3) 0.45512(7) 0.0261(5) Uani 1 1 d .
O2 O 0.55779(18) 0.4196(2) 0.37980(7) 0.0257(5) Uani 1 1 d .
N1 N 0.80963(19) 0.9367(3) 0.45289(8) 0.0193(5) Uani 1 1 d .
N2 N 0.78272(18) 0.9916(3) 0.38934(8) 0.0166(5) Uani 1 1 d .
N3 N 0.68326(18) 0.8879(3) 0.33088(7) 0.0160(5) Uani 1 1 d .
N4 N 0.57962(18) 0.7809(3) 0.27405(7) 0.0163(5) Uani 1 1 d .
N5 N 0.49561(19) 0.5888(3) 0.26695(8) 0.0188(5) Uani 1 1 d .
C1 C 0.7635(2) 0.8854(3) 0.41574(9) 0.0163(6) Uani 1 1 d .
C2 C 0.8547(2) 1.0675(4) 0.45028(10) 0.0246(7) Uani 1 1 d .
H2A H 0.8908 1.1211 0.4726 0.030 Uiso 1 1 calc R
C3 C 0.8378(2) 1.1037(4) 0.41027(10) 0.0232(7) Uani 1 1 d .
H3A H 0.8588 1.1876 0.3986 0.028 Uiso 1 1 calc R
C4 C 0.7482(2) 0.9898(3) 0.34571(9) 0.0160(6) Uani 1 1 d .
C5 C 0.7821(2) 1.0922(3) 0.32157(10) 0.0202(6) Uani 1 1 d .
H5A H 0.8278 1.1633 0.3335 0.024 Uiso 1 1 calc R
C6 C 0.7468(2) 1.0864(3) 0.27968(10) 0.0217(7) Uani 1 1 d .
H6A H 0.7687 1.1541 0.2622 0.026 Uiso 1 1 calc R
C7 C 0.6799(2) 0.9832(3) 0.26297(9) 0.0190(6) Uani 1 1 d .
H7A H 0.6555 0.9775 0.2341 0.023 Uiso 1 1 calc R
C8 C 0.6496(2) 0.8880(3) 0.28997(9) 0.0158(6) Uani 1 1 d .
C9 C 0.5255(2) 0.7796(3) 0.23347(9) 0.0217(7) Uani 1 1 d .
H9A H 0.5262 0.8503 0.2131 0.026 Uiso 1 1 calc R
C10 C 0.4727(3) 0.6599(4) 0.22909(9) 0.0239(7) Uani 1 1 d .
H10A H 0.4283 0.6289 0.2050 0.029 Uiso 1 1 calc R
C11 C 0.5621(2) 0.6610(3) 0.29588(9) 0.0161(6) Uani 1 1 d .
C12 C 0.4544(2) 0.4508(3) 0.27279(9) 0.0188(6) Uani 1 1 d .
C13 C 0.3725(2) 0.4420(4) 0.29155(9) 0.0213(7) Uani 1 1 d .
C14 C 0.3348(2) 0.3065(4) 0.29650(10) 0.0259(7) Uani 1 1 d .
H14A H 0.2802 0.2974 0.3099 0.031 Uiso 1 1 calc R
C15 C 0.3746(3) 0.1850(4) 0.28250(10) 0.0258(7) Uani 1 1 d .
C16 C 0.4535(2) 0.2002(3) 0.26192(10) 0.0233(7) Uani 1 1 d .
H16A H 0.4797 0.1184 0.2512 0.028 Uiso 1 1 calc R
C17 C 0.4944(2) 0.3320(3) 0.25687(9) 0.0199(6) Uani 1 1 d .
C18 C 0.3265(3) 0.5719(4) 0.30621(11) 0.0311(8) Uani 1 1 d .
H18A H 0.3184 0.6450 0.2848 0.047 Uiso 1 1 calc R
H18B H 0.3694 0.6080 0.3313 0.047 Uiso 1 1 calc R
H18C H 0.2616 0.5475 0.3122 0.047 Uiso 1 1 calc R
C19 C 0.3361(3) 0.0391(4) 0.29011(12) 0.0367(9) Uani 1 1 d .
H19A H 0.2661 0.0459 0.2919 0.055 Uiso 1 1 calc R
H19B H 0.3741 0.0010 0.3160 0.055 Uiso 1 1 calc R
H19C H 0.3430 -0.0241 0.2673 0.055 Uiso 1 1 calc R
C20 C 0.5814(3) 0.3454(4) 0.23588(11) 0.0274(7) Uani 1 1 d .
H20A H 0.5680 0.4198 0.2148 0.041 Uiso 1 1 calc R
H20B H 0.5922 0.2549 0.2229 0.041 Uiso 1 1 calc R
H20C H 0.6407 0.3703 0.2563 0.041 Uiso 1 1 calc R
C21 C 0.8161(2) 0.8692(3) 0.49277(9) 0.0195(6) Uani 1 1 d .
C22 C 0.7519(2) 0.9129(4) 0.51797(10) 0.0223(7) Uani 1 1 d .
C23 C 0.7679(3) 0.8582(4) 0.55816(10) 0.0268(7) Uani 1 1 d .
H23A H 0.7259 0.8880 0.5761 0.032 Uiso 1 1 calc R
C24 C 0.8429(3) 0.7622(4) 0.57258(10) 0.0274(7) Uani 1 1 d .
C25 C 0.9046(3) 0.7188(4) 0.54585(10) 0.0267(7) Uani 1 1 d .
H25A H 0.9556 0.6518 0.5552 0.032 Uiso 1 1 calc R
C26 C 0.8924(2) 0.7723(4) 0.50583(10) 0.0224(7) Uani 1 1 d .
C27 C 0.6659(3) 1.0099(4) 0.50248(11) 0.0294(8) Uani 1 1 d .
H27A H 0.6889 1.0922 0.4889 0.044 Uiso 1 1 calc R
H27B H 0.6371 1.0419 0.5257 0.044 Uiso 1 1 calc R
H27C H 0.6157 0.9587 0.4827 0.044 Uiso 1 1 calc R
C28 C 0.8572(3) 0.7039(5) 0.61606(11) 0.0412(10) Uani 1 1 d .
H28A H 0.9192 0.6500 0.6223 0.062 Uiso 1 1 calc R
H28B H 0.8017 0.6415 0.6183 0.062 Uiso 1 1 calc R
H28C H 0.8600 0.7827 0.6356 0.062 Uiso 1 1 calc R
C29 C 0.9598(3) 0.7277(4) 0.47732(11) 0.0294(8) Uani 1 1 d .
H29A H 0.9931 0.8114 0.4690 0.044 Uiso 1 1 calc R
H29B H 0.9206 0.6820 0.4529 0.044 Uiso 1 1 calc R
H29C H 1.0093 0.6608 0.4916 0.044 Uiso 1 1 calc R
C30 C 0.6428(3) 0.5755(4) 0.48862(10) 0.0291(8) Uani 1 1 d .
H30A H 0.5716 0.5926 0.4777 0.035 Uiso 1 1 calc R
H30B H 0.6702 0.6568 0.5061 0.035 Uiso 1 1 calc R
C31 C 0.6578(3) 0.4386(4) 0.51283(13) 0.0392(9) Uani 1 1 d .
H31A H 0.6089 0.3658 0.5006 0.047 Uiso 1 1 calc R
H31B H 0.6531 0.4539 0.5420 0.047 Uiso 1 1 calc R
C32 C 0.7620(3) 0.3971(4) 0.50893(10) 0.0314(8) Uani 1 1 d .
H32A H 0.8123 0.4496 0.5289 0.038 Uiso 1 1 calc R
H32B H 0.7731 0.2939 0.5131 0.038 Uiso 1 1 calc R
C33 C 0.7644(3) 0.4396(4) 0.46518(11) 0.0330(8) Uani 1 1 d .
H33A H 0.8320 0.4696 0.4629 0.040 Uiso 1 1 calc R
H33B H 0.7444 0.3589 0.4462 0.040 Uiso 1 1 calc R
C34 C 0.4799(3) 0.3847(4) 0.40174(11) 0.0274(7) Uani 1 1 d .
H34A H 0.4157 0.4227 0.3869 0.033 Uiso 1 1 calc R
H34B H 0.4945 0.4263 0.4297 0.033 Uiso 1 1 calc R
C35 C 0.4756(3) 0.2242(4) 0.40423(13) 0.0344(9) Uani 1 1 d .
H35A H 0.4194 0.1860 0.3838 0.041 Uiso 1 1 calc R
H35B H 0.4690 0.1930 0.4321 0.041 Uiso 1 1 calc R
C36 C 0.5743(3) 0.1766(4) 0.39454(14) 0.0387(10) Uani 1 1 d .
H36A H 0.6266 0.1732 0.4198 0.046 Uiso 1 1 calc R
H36B H 0.5686 0.0821 0.3812 0.046 Uiso 1 1 calc R
C37 C 0.5955(3) 0.2904(3) 0.36536(10) 0.0238(7) Uani 1 1 d .
H37A H 0.6676 0.2982 0.3662 0.029 Uiso 1 1 calc R
H37B H 0.5616 0.2693 0.3368 0.029 Uiso 1 1 calc R
O1T O 0.3995(2) 0.4486(3) 0.15411(8) 0.0399(7) Uani 1 1 d .
C1T C 0.4562(3) 0.4015(5) 0.12463(12) 0.0377(9) Uani 1 1 d .
H1TA H 0.5228 0.3696 0.1388 0.045 Uiso 1 1 calc R
H1TB H 0.4641 0.4792 0.1054 0.045 Uiso 1 1 calc R
C2T C 0.3991(3) 0.2799(4) 0.10162(11) 0.0358(9) Uani 1 1 d .
H2TA H 0.4438 0.2112 0.0919 0.043 Uiso 1 1 calc R
H2TB H 0.3496 0.3141 0.0778 0.043 Uiso 1 1 calc R
C3T C 0.3492(3) 0.2147(4) 0.13452(12) 0.0341(8) Uani 1 1 d .
H3TA H 0.2886 0.1619 0.1220 0.041 Uiso 1 1 calc R
H3TB H 0.3948 0.1505 0.1529 0.041 Uiso 1 1 calc R
C4T C 0.3250(3) 0.3450(4) 0.15734(12) 0.0313(8) Uani 1 1 d .
H4TA H 0.2585 0.3814 0.1448 0.038 Uiso 1 1 calc R
H4TB H 0.3260 0.3220 0.1866 0.038 Uiso 1 1 calc R

loop_
_atom_site_aniso_label
_atom_site_aniso_U_11
_atom_site_aniso_U_22
_atom_site_aniso_U_33
_atom_site_aniso_U_23
_atom_site_aniso_U_13
_atom_site_aniso_U_12
Sr1 0.01758(14) 0.01219(13) 0.01387(13) 0.00017(10) 0.00350(10) -0.00159(11)
I1 0.02240(11) 0.01838(10) 0.02639(11) -0.00116(8) 0.00765(8) 0.00167(8)
I2 0.02301(11) 0.02318(11) 0.02284(11) -0.00217(8) 0.00907(8) -0.00038(8)
O1 0.0363(14) 0.0230(12) 0.0182(11) 0.0033(9) 0.0038(9) -0.0008(11)
O2 0.0327(13) 0.0170(11) 0.0299(13) -0.0006(9) 0.0121(10) -0.0061(10)
N1 0.0201(13) 0.0199(14) 0.0182(13) -0.0035(10) 0.0043(10) -0.0038(11)
N2 0.0169(12) 0.0150(13) 0.0185(12) -0.0029(10) 0.0048(10) -0.0022(10)
N3 0.0170(12) 0.0151(13) 0.0164(12) -0.0010(9) 0.0043(9) 0.0005(10)
N4 0.0195(13) 0.0135(12) 0.0158(12) 0.0004(9) 0.0031(10) -0.0003(10)
N5 0.0222(13) 0.0158(13) 0.0174(12) 0.0007(10) 0.0019(10) -0.0010(11)
C1 0.0174(14) 0.0169(15) 0.0159(14) -0.0002(11) 0.0062(11) -0.0009(12)
C2 0.0290(18) 0.0218(17) 0.0224(16) -0.0056(13) 0.0032(13) -0.0092(14)
C3 0.0257(17) 0.0192(16) 0.0251(16) -0.0042(13) 0.0059(13) -0.0086(14)
C4 0.0176(14) 0.0114(14) 0.0206(15) -0.0010(11) 0.0074(11) 0.0017(12)
C5 0.0189(15) 0.0173(15) 0.0256(16) -0.0001(12) 0.0072(12) -0.0037(13)
C6 0.0229(16) 0.0179(15) 0.0268(17) 0.0041(12) 0.0106(13) -0.0022(13)
C7 0.0210(15) 0.0194(16) 0.0175(14) 0.0011(12) 0.0058(11) 0.0040(13)
C8 0.0184(14) 0.0111(14) 0.0187(14) -0.0016(11) 0.0054(11) 0.0016(12)
C9 0.0300(17) 0.0172(15) 0.0168(15) 0.0002(12) 0.0018(12) -0.0016(13)
C10 0.0312(18) 0.0220(17) 0.0155(15) 0.0003(12) -0.0031(12) -0.0024(14)
C11 0.0174(14) 0.0160(15) 0.0161(14) 0.0011(11) 0.0062(11) 0.0012(12)
C12 0.0212(15) 0.0183(15) 0.0159(14) 0.0021(11) 0.0012(11) -0.0053(13)
C13 0.0196(15) 0.0292(18) 0.0141(14) -0.0002(12) 0.0009(11) -0.0009(14)
C14 0.0208(16) 0.0344(19) 0.0228(16) 0.0022(14) 0.0052(13) -0.0079(15)
C15 0.0262(17) 0.0254(18) 0.0229(16) 0.0040(13) -0.0025(13) -0.0105(14)
C16 0.0262(17) 0.0156(15) 0.0261(17) -0.0008(12) 0.0006(13) -0.0017(13)
C17 0.0176(15) 0.0202(16) 0.0213(15) 0.0006(12) 0.0022(12) -0.0009(13)
C18 0.0318(19) 0.035(2) 0.0290(18) -0.0074(15) 0.0115(15) 0.0023(16)
C19 0.042(2) 0.031(2) 0.035(2) 0.0091(16) 0.0025(16) -0.0153(18)
C20 0.0295(18) 0.0190(17) 0.0357(19) 0.0037(14) 0.0113(15) 0.0031(14)
C21 0.0237(16) 0.0195(16) 0.0143(14) -0.0032(12) 0.0011(11) -0.0042(13)
C22 0.0253(17) 0.0209(16) 0.0207(15) -0.0054(12) 0.0045(12) -0.0069(14)
C23 0.0299(18) 0.0309(19) 0.0218(16) -0.0047(14) 0.0106(13) -0.0072(15)
C24 0.0355(19) 0.0259(18) 0.0199(16) -0.0026(13) 0.0028(14) -0.0111(16)
C25 0.0261(17) 0.0270(18) 0.0236(17) -0.0003(13) -0.0036(13) -0.0043(15)
C26 0.0235(16) 0.0209(16) 0.0218(16) -0.0044(12) 0.0020(12) -0.0061(14)
C27 0.0286(18) 0.032(2) 0.0284(18) -0.0040(15) 0.0086(14) 0.0033(16)
C28 0.056(3) 0.042(2) 0.0249(19) 0.0044(16) 0.0072(18) -0.005(2)
C29 0.0241(17) 0.035(2) 0.0282(18) -0.0050(15) 0.0024(14) 0.0048(16)
C30 0.039(2) 0.0278(19) 0.0219(17) 0.0028(14) 0.0104(14) 0.0032(16)
C31 0.051(2) 0.032(2) 0.041(2) 0.0134(17) 0.0226(18) 0.0061(19)
C32 0.041(2) 0.0263(19) 0.0235(17) 0.0072(14) -0.0010(15) 0.0001(17)
C33 0.038(2) 0.036(2) 0.0255(18) 0.0075(15) 0.0053(15) 0.0079(17)
C34 0.0318(19) 0.0239(18) 0.0291(18) -0.0025(14) 0.0126(14) -0.0063(15)
C35 0.034(2) 0.0233(19) 0.050(2) 0.0087(16) 0.0202(17) -0.0018(16)
C36 0.030(2) 0.0247(19) 0.064(3) 0.0173(18) 0.0171(18) 0.0030(16)
C37 0.0253(17) 0.0172(16) 0.0287(17) -0.0004(13) 0.0049(13) 0.0001(13)
O1T 0.0500(17) 0.0284(14) 0.0409(16) -0.0115(12) 0.0080(13) -0.0098(13)
C1T 0.033(2) 0.044(2) 0.037(2) 0.0054(18) 0.0098(16) -0.0075(18)
C2T 0.039(2) 0.041(2) 0.0297(19) -0.0071(16) 0.0122(16) -0.0017(18)
C3T 0.037(2) 0.0253(19) 0.043(2) -0.0075(16) 0.0157(17) -0.0048(16)
C4T 0.0245(17) 0.037(2) 0.0332(19) -0.0073(16) 0.0070(14) -0.0010(16)

loop_
_atom_type_symbol
_atom_type_description
_atom_type_scat_dispersion_real
_atom_type_scat_dispersion_imag
_atom_type_scat_source
C C 0.0033 0.0016 'International Tables Vol C Tables 4.2.6.8 and 6.1.1.4'
H H 0.0000 0.0000 'International Tables Vol C Tables 4.2.6.8 and 6.1.1.4'
N N 0.0061 0.0033 'International Tables Vol C Tables 4.2.6.8 and 6.1.1.4'
O O 0.0106 0.0060 'International Tables Vol C Tables 4.2.6.8 and 6.1.1.4'
Sr Sr -1.5307 3.2498 'International Tables Vol C Tables 4.2.6.8 and 6.1.1.4'
I I -0.4742 1.8119 'International Tables Vol C Tables 4.2.6.8 and 6.1.1.4'

loop_
_geom_angle_atom_site_label_1
_geom_angle_atom_site_label_2
_geom_angle_atom_site_label_3
_geom_angle
O2 Sr1 O1 73.14(7)
O2 Sr1 C1 155.47(8)
O1 Sr1 C1 82.51(8)
O2 Sr1 N3 144.05(7)
O1 Sr1 N3 142.79(7)
C1 Sr1 N3 60.41(8)
O2 Sr1 C11 83.77(8)
O1 Sr1 C11 156.80(8)
C1 Sr1 C11 120.66(9)
N3 Sr1 C11 60.28(8)
O2 Sr1 I1 87.56(5)
O1 Sr1 I1 88.82(5)
C1 Sr1 I1 89.07(6)
N3 Sr1 I1 93.23(5)
C11 Sr1 I1 92.41(6)
O2 Sr1 I2 93.79(5)
O1 Sr1 I2 89.15(5)
C1 Sr1 I2 88.65(6)
N3 Sr1 I2 87.16(5)
C11 Sr1 I2 90.26(6)
I1 Sr1 I2 177.130(11)
C33 O1 C30 109.1(2)
C33 O1 Sr1 121.86(18)
C30 O1 Sr1 127.2(2)
C37 O2 C34 109.1(2)
C37 O2 Sr1 122.14(18)
C34 O2 Sr1 127.20(19)
C1 N1 C2 113.2(3)
C1 N1 C21 127.0(3)
C2 N1 C21 119.8(3)
C1 N2 C3 112.6(3)
C1 N2 C4 124.2(2)
C3 N2 C4 123.2(3)
C4 N3 C8 116.2(3)
C4 N3 Sr1 121.18(19)
C8 N3 Sr1 121.53(19)
C11 N4 C9 112.2(3)
C11 N4 C8 124.0(2)
C9 N4 C8 123.6(3)
C11 N5 C10 112.9(3)
C11 N5 C12 125.4(3)
C10 N5 C12 121.6(3)
N1 C1 N2 101.6(3)
N1 C1 Sr1 141.6(2)
N2 C1 Sr1 116.78(19)
C3 C2 N1 107.1(3)
C3 C2 H2A 126.5
N1 C2 H2A 126.5
C2 C3 N2 105.5(3)
C2 C3 H3A 127.2
N2 C3 H3A 127.2
N3 C4 C5 124.3(3)
N3 C4 N2 116.4(2)
C5 C4 N2 119.3(3)
C6 C5 C4 117.3(3)
C6 C5 H5A 121.3
C4 C5 H5A 121.3
C5 C6 C7 120.5(3)
C5 C6 H6A 119.8
C7 C6 H6A 119.8
C6 C7 C8 117.4(3)
C6 C7 H7A 121.3
C8 C7 H7A 121.3
N3 C8 C7 124.2(3)
N3 C8 N4 116.5(3)
C7 C8 N4 119.2(3)
C10 C9 N4 106.6(3)
C10 C9 H9A 126.7
N4 C9 H9A 126.7
C9 C10 N5 106.6(3)
C9 C10 H10A 126.7
N5 C10 H10A 126.7
N5 C11 N4 101.6(2)
N5 C11 Sr1 141.8(2)
N4 C11 Sr1 116.10(19)
C13 C12 C17 122.3(3)
C13 C12 N5 119.1(3)
C17 C12 N5 118.4(3)
C12 C13 C14 117.3(3)
C12 C13 C18 121.7(3)
C14 C13 C18 121.0(3)
C15 C14 C13 122.2(3)
C15 C14 H14A 118.9
C13 C14 H14A 118.9
C14 C15 C16 118.3(3)
C14 C15 C19 121.3(3)
C16 C15 C19 120.4(3)
C17 C16 C15 121.5(3)
C17 C16 H16A 119.2
C15 C16 H16A 119.2
C16 C17 C12 118.2(3)
C16 C17 C20 120.7(3)
C12 C17 C20 121.1(3)
C13 C18 H18A 109.5
C13 C18 H18B 109.5
H18A C18 H18B 109.5
C13 C18 H18C 109.5
H18A C18 H18C 109.5
H18B C18 H18C 109.5
C15 C19 H19A 109.5
C15 C19 H19B 109.5
H19A C19 H19B 109.5
C15 C19 H19C 109.5
H19A C19 H19C 109.5
H19B C19 H19C 109.5
C17 C20 H20A 109.5
C17 C20 H20B 109.5
H20A C20 H20B 109.5
C17 C20 H20C 109.5
H20A C20 H20C 109.5
H20B C20 H20C 109.5
C22 C21 C26 122.5(3)
C22 C21 N1 118.8(3)
C26 C21 N1 118.4(3)
C21 C22 C23 117.4(3)
C21 C22 C27 121.8(3)
C23 C22 C27 120.8(3)
C24 C23 C22 122.3(3)
C24 C23 H23A 118.9
C22 C23 H23A 118.9
C23 C24 C25 118.4(3)
C23 C24 C28 120.8(3)
C25 C24 C28 120.8(3)
C26 C25 C24 121.3(3)
C26 C25 H25A 119.4
C24 C25 H25A 119.4
C21 C26 C25 118.2(3)
C21 C26 C29 120.5(3)
C25 C26 C29 121.3(3)
C22 C27 H27A 109.5
C22 C27 H27B 109.5
H27A C27 H27B 109.5
C22 C27 H27C 109.5
H27A C27 H27C 109.5
H27B C27 H27C 109.5
C24 C28 H28A 109.5
C24 C28 H28B 109.5
H28A C28 H28B 109.5
C24 C28 H28C 109.5
H28A C28 H28C 109.5
H28B C28 H28C 109.5
C26 C29 H29A 109.5
C26 C29 H29B 109.5
H29A C29 H29B 109.5
C26 C29 H29C 109.5
H29A C29 H29C 109.5
H29B C29 H29C 109.5
O1 C30 C31 104.9(3)
O1 C30 H30A 110.8
C31 C30 H30A 110.8
O1 C30 H30B 110.8
C31 C30 H30B 110.8
H30A C30 H30B 108.8
C30 C31 C32 102.0(3)
C30 C31 H31A 111.4
C32 C31 H31A 111.4
C30 C31 H31B 111.4
C32 C31 H31B 111.4
H31A C31 H31B 109.2
C33 C32 C31 102.3(3)
C33 C32 H32A 111.3
C31 C32 H32A 111.3
C33 C32 H32B 111.3
C31 C32 H32B 111.3
H32A C32 H32B 109.2
O1 C33 C32 106.6(3)
O1 C33 H33A 110.4
C32 C33 H33A 110.4
O1 C33 H33B 110.4
C32 C33 H33B 110.4
H33A C33 H33B 108.6
O2 C34 C35 107.1(3)
O2 C34 H34A 110.3
C35 C34 H34A 110.3
O2 C34 H34B 110.3
C35 C34 H34B 110.3
H34A C34 H34B 108.5
C34 C35 C36 103.6(3)
C34 C35 H35A 111.0
C36 C35 H35A 111.0
C34 C35 H35B 111.0
C36 C35 H35B 111.0
H35A C35 H35B 109.0
C37 C36 C35 102.6(3)
C37 C36 H36A 111.2
C35 C36 H36A 111.2
C37 C36 H36B 111.2
C35 C36 H36B 111.2
H36A C36 H36B 109.2
O2 C37 C36 105.1(3)
O2 C37 H37A 110.7
C36 C37 H37A 110.7
O2 C37 H37B 110.7
C36 C37 H37B 110.7
H37A C37 H37B 108.8
C1T O1T C4T 109.5(3)
O1T C1T C2T 106.1(3)
O1T C1T H1TA 110.5
C2T C1T H1TA 110.5
O1T C1T H1TB 110.5
C2T C1T H1TB 110.5
H1TA C1T H1TB 108.7
C1T C2T C3T 102.1(3)
C1T C2T H2TA 111.4
C3T C2T H2TA 111.4
C1T C2T H2TB 111.4
C3T C2T H2TB 111.4
H2TA C2T H2TB 109.2
C4T C3T C2T 101.8(3)
C4T C3T H3TA 111.4
C2T C3T H3TA 111.4
C4T C3T H3TB 111.4
C2T C3T H3TB 111.4
H3TA C3T H3TB 109.3
O1T C4T C3T 106.4(3)
O1T C4T H4TA 110.4
C3T C4T H4TA 110.4
O1T C4T H4TB 110.4
C3T C4T H4TB 110.4
H4TA C4T H4TB 108.6

loop_
_geom_bond_atom_site_label_1
_geom_bond_atom_site_label_2
_geom_bond_distance
Sr1 O2 2.578(2)
Sr1 O1 2.625(2)
Sr1 C1 2.779(3)
Sr1 N3 2.803(3)
Sr1 C11 2.808(3)
Sr1 I1 3.2302(3)
Sr1 I2 3.3493(3)
O1 C33 1.440(4)
O1 C30 1.456(4)
O2 C37 1.441(4)
O2 C34 1.447(4)
N1 C1 1.357(4)
N1 C2 1.391(4)
N1 C21 1.452(4)
N2 C1 1.388(4)
N2 C3 1.402(4)
N2 C4 1.428(4)
N3 C4 1.338(4)
N3 C8 1.342(4)
N4 C11 1.388(4)
N4 C9 1.402(4)
N4 C8 1.424(4)
N5 C11 1.369(4)
N5 C10 1.401(4)
N5 C12 1.447(4)
C2 C3 1.342(5)
C2 H2A 0.9500
C3 H3A 0.9500
C4 C5 1.391(4)
C5 C6 1.377(4)
C5 H5A 0.9500
C6 C7 1.379(4)
C6 H6A 0.9500
C7 C8 1.388(4)
C7 H7A 0.9500
C9 C10 1.335(4)
C9 H9A 0.9500
C10 H10A 0.9500
C12 C13 1.394(4)
C12 C17 1.396(4)
C13 C14 1.400(5)
C13 C18 1.503(5)
C14 C15 1.388(5)
C14 H14A 0.9500
C15 C16 1.400(5)
C15 C19 1.513(5)
C16 C17 1.387(4)
C16 H16A 0.9500
C17 C20 1.505(4)
C18 H18A 0.9800
C18 H18B 0.9800
C18 H18C 0.9800
C19 H19A 0.9800
C19 H19B 0.9800
C19 H19C 0.9800
C20 H20A 0.9800
C20 H20B 0.9800
C20 H20C 0.9800
C21 C22 1.393(4)
C21 C26 1.395(5)
C22 C23 1.403(5)
C22 C27 1.504(5)
C23 C24 1.385(5)
C23 H23A 0.9500
C24 C25 1.403(5)
C24 C28 1.516(5)
C25 C26 1.396(5)
C25 H25A 0.9500
C26 C29 1.508(4)
C27 H27A 0.9800
C27 H27B 0.9800
C27 H27C 0.9800
C28 H28A 0.9800
C28 H28B 0.9800
C28 H28C 0.9800
C29 H29A 0.9800
C29 H29B 0.9800
C29 H29C 0.9800
C30 C31 1.511(5)
C30 H30A 0.9900
C30 H30B 0.9900
C31 C32 1.519(5)
C31 H31A 0.9900
C31 H31B 0.9900
C32 C33 1.509(5)
C32 H32A 0.9900
C32 H32B 0.9900
C33 H33A 0.9900
C33 H33B 0.9900
C34 C35 1.517(5)
C34 H34A 0.9900
C34 H34B 0.9900
C35 C36 1.526(5)
C35 H35A 0.9900
C35 H35B 0.9900
C36 C37 1.510(5)
C36 H36A 0.9900
C36 H36B 0.9900
C37 H37A 0.9900
C37 H37B 0.9900
O1T C1T 1.436(5)
O1T C4T 1.436(4)
C1T C2T 1.509(5)
C1T H1TA 0.9900
C1T H1TB 0.9900
C2T C3T 1.526(5)
C2T H2TA 0.9900
C2T H2TB 0.9900
C3T C4T 1.513(5)
C3T H3TA 0.9900
C3T H3TB 0.9900
C4T H4TA 0.9900
C4T H4TB 0.9900
